data_2201632
loop_
_publ_author_name
'Kemmitt, Tim'
'Gainsford, Graeme J.'
'Steel, Peter J.'
'Wikaira, Jan'

_publ_section_title
;
 Four-centre hydrogen bonds: a triethanolamine--triethanolamine oxide
 complex
;
_journal_issue 8
_journal_name_full 'Acta Crystallographica Section E'
_journal_page_first o851
_journal_page_last o852
_journal_paper_doi 10.1107/S1600536802012175
_journal_volume 58
_journal_year 2002
_chemical_formula_iupac 'C6 H15 N O4, C6 H15 N O3'
_chemical_formula_moiety 'C6 H15 N O4, C6 H15 N O3'
_chemical_formula_sum 'C12 H30 N2 O7'
_chemical_formula_weight 314.38
_space_group_IT_number 146
_symmetry_cell_setting hexagonal
_symmetry_space_group_name_Hall 'R 3'
_symmetry_space_group_name_H-M 'R 3 :H'
_atom_sites_solution_hydrogens geom
_atom_sites_solution_primary direct
_atom_sites_solution_secondary difmap
_audit_creation_method SHELXL-97
_cell_angle_alpha 90.00
_cell_angle_beta 90.00
_cell_angle_gamma 120.00
_cell_formula_units_Z 3
_cell_length_a 12.065(5)
_cell_length_b 12.065(5)
_cell_length_c 9.633(8)
_cell_measurement_reflns_used 330
_cell_measurement_temperature 168(2)
_cell_measurement_theta_max 21.9
_cell_measurement_theta_min 2.9
_cell_volume 1214.4(12)
_computing_cell_refinement SMART
_computing_data_collection 'SMART (Siemens, 1996)'
_computing_data_reduction 'SAINT (Siemens, 1996) and SADABS (Sheldrick, 1996)'
_computing_molecular_graphics 'ORTEP-3 in WinGX (Farrugia, 1997, 1999)'
_computing_publication_material SHELXL97
_computing_structure_refinement 'SHELXL97 (Sheldrick, 1997)'
_computing_structure_solution 'SHELXS97 (Sheldrick, 1997)'
_diffrn_ambient_temperature 168(2)
_diffrn_detector_area_resol_mean 8.192
_diffrn_measured_fraction_theta_full 0.759
_diffrn_measured_fraction_theta_max 0.759
_diffrn_measurement_device_type 'Bruker P4'
_diffrn_measurement_method \w
_diffrn_radiation_monochromator graphite
_diffrn_radiation_source 'fine-focus sealed tube'
_diffrn_radiation_type MoK\a
_diffrn_radiation_wavelength 0.71073
_diffrn_reflns_av_R_equivalents 0.211
_diffrn_reflns_av_sigmaI/netI 0.170
_diffrn_reflns_limit_h_max 13
_diffrn_reflns_limit_h_min -14
_diffrn_reflns_limit_k_max 13
_diffrn_reflns_limit_k_min -15
_diffrn_reflns_limit_l_max 9
_diffrn_reflns_limit_l_min -8
_diffrn_reflns_number 1170
_diffrn_reflns_theta_full 26.4
_diffrn_reflns_theta_max 26.4
_diffrn_reflns_theta_min 2.9
_diffrn_standards_decay_% 0
_diffrn_standards_number 0
_exptl_absorpt_coefficient_mu 0.105
_exptl_absorpt_correction_type none
_exptl_crystal_colour colourless
_exptl_crystal_density_diffrn 1.290
_exptl_crystal_density_method 'not measured'
_exptl_crystal_description plate
_exptl_crystal_F_000 516
_exptl_crystal_size_max 0.29
_exptl_crystal_size_mid 0.20
_exptl_crystal_size_min 0.02
_refine_diff_density_max 0.24
_refine_diff_density_min -0.30
_refine_ls_abs_structure_details 'not determined'
_refine_ls_extinction_coef 0.016(5)
_refine_ls_extinction_expression Fc^*^=kFc[1+0.001xFc^2^\l^3^/sin(2\q)]^-1/4^
_refine_ls_extinction_method SHELXL97
_refine_ls_goodness_of_fit_ref 1.04
_refine_ls_hydrogen_treatment constr
_refine_ls_matrix_type full
_refine_ls_number_parameters 67
_refine_ls_number_reflns 422
_refine_ls_number_restraints 1
_refine_ls_restrained_S_all 1.04
_refine_ls_R_factor_all 0.097
_refine_ls_R_factor_gt 0.061
_refine_ls_shift/su_max <0.001
_refine_ls_shift/su_mean 0.000
_refine_ls_structure_factor_coef Fsqd
_refine_ls_weighting_details 'calc w = 1/[\s^2^(Fo^2^)+(0.038P)^2^] where P = (Fo^2^+2Fc^2^)/3'
_refine_ls_weighting_scheme calc
_refine_ls_wR_factor_gt 0.113
_refine_ls_wR_factor_ref 0.134
_reflns_number_gt 299
_reflns_number_total 422
_reflns_threshold_expression I>2\s(I)
_cod_data_source_file tk6067.cif
_cod_data_source_block I
_cod_original_cell_volume 1214.4(13)
_cod_original_sg_symbol_H-M 'R 3'
_cod_database_code 2201632
_cod_database_fobs_code 2201632

loop_
_symmetry_equiv_pos_as_xyz
'x, y, z'
'-y, x-y, z'
'-x+y, -x, z'
'x+2/3, y+1/3, z+1/3'
'-y+2/3, x-y+1/3, z+1/3'
'-x+y+2/3, -x+1/3, z+1/3'
'x+1/3, y+2/3, z+2/3'
'-y+1/3, x-y+2/3, z+2/3'
'-x+y+1/3, -x+2/3, z+2/3'

loop_
_atom_site_label
_atom_site_fract_x
_atom_site_fract_y
_atom_site_fract_z
_atom_site_U_iso_or_equiv
_atom_site_adp_type
_atom_site_calc_flag
_atom_site_refinement_flags
_atom_site_occupancy
_atom_site_disorder_assembly
_atom_site_disorder_group
_atom_site_type_symbol
O1 0.5187(4) 0.6472(4) 0.2379(5) 0.0403(14) Uani d . 1 . . O
H1 0.4548 0.6472 0.2034 0.048 Uiso calc R 1 . . H
N1 0.3333 0.6667 0.4263(10) 0.038(3) Uani d S 1 . . N
C1 0.4526(6) 0.6704(7) 0.4715(8) 0.0421(19) Uani d . 1 . . C
H11 0.4409 0.6354 0.5667 0.051 Uiso calc R 1 . . H
H12 0.5232 0.7604 0.4738 0.051 Uiso calc R 1 . . H
C2 0.4881(6) 0.5946(7) 0.3762(7) 0.043(2) Uani d . 1 . . C
H21 0.5628 0.5923 0.4152 0.052 Uiso calc R 1 . . H
H22 0.4160 0.5055 0.3713 0.052 Uiso calc R 1 . . H
O2 0.0531(4) 0.5365(4) -0.1812(5) 0.0504(16) Uani d . 1 . . O
H2 -0.0090 0.4685 -0.1507 0.060 Uiso calc R 1 . . H
O3 0.3333 0.6667 0.1011(9) 0.0311(19) Uani d S 1 . . O
N11 0.3333 0.6667 -0.0466(11) 0.031(2) Uani d S 1 . . N
C11 0.2474(5) 0.7159(6) -0.0962(7) 0.0342(18) Uani d . 1 . . C
H111 0.2617 0.7333 -0.1970 0.041 Uiso calc R 1 . . H
H112 0.2738 0.7985 -0.0494 0.041 Uiso calc R 1 . . H
C21 0.1052(6) 0.6285(6) -0.0723(7) 0.0419(17) Uani d . 1 . . C
H211 0.0910 0.5844 0.0181 0.050 Uiso calc R 1 . . H
H212 0.0617 0.6797 -0.0700 0.050 Uiso calc R 1 . . H

loop_
_atom_site_aniso_label
_atom_site_aniso_U_11
_atom_site_aniso_U_22
_atom_site_aniso_U_33
_atom_site_aniso_U_12
_atom_site_aniso_U_13
_atom_site_aniso_U_23
O1 0.042(2) 0.056(3) 0.026(4) 0.027(2) -0.006(2) -0.001(2)
N1 0.040(3) 0.040(3) 0.034(7) 0.0201(15) 0.000 0.000
C1 0.051(4) 0.054(4) 0.026(6) 0.030(3) -0.006(3) -0.003(3)
C2 0.043(4) 0.048(4) 0.040(7) 0.025(3) -0.006(3) -0.002(4)
O2 0.037(3) 0.057(3) 0.044(4) 0.013(2) -0.004(2) -0.006(3)
O3 0.037(2) 0.037(2) 0.020(6) 0.0183(12) 0.000 0.000
N11 0.038(3) 0.038(3) 0.017(8) 0.0192(16) 0.000 0.000
C11 0.037(3) 0.039(3) 0.030(5) 0.021(3) 0.003(3) 0.005(3)
C21 0.037(3) 0.043(4) 0.049(5) 0.022(3) -0.001(3) 0.000(3)

loop_
_atom_type_symbol
_atom_type_description
_atom_type_scat_dispersion_real
_atom_type_scat_dispersion_imag
_atom_type_scat_source
C C 0.0033 0.0016 'International Tables Vol C Tables 4.2.6.8 and 6.1.1.4'
H H 0.0000 0.0000 'International Tables Vol C Tables 4.2.6.8 and 6.1.1.4'
N N 0.0061 0.0033 'International Tables Vol C Tables 4.2.6.8 and 6.1.1.4'
O O 0.0106 0.0060 'International Tables Vol C Tables 4.2.6.8 and 6.1.1.4'

loop_
_geom_angle_atom_site_label_1
_geom_angle_atom_site_label_2
_geom_angle_atom_site_label_3
_geom_angle_site_symmetry_1
_geom_angle_site_symmetry_3
_geom_angle
C2 O1 H1 . . 109.5
C1 N1 C1 2_665 3_565 111.8(4)
C1 N1 C1 2_665 . 111.8(4)
C1 N1 C1 3_565 . 111.8(4)
N1 C1 C2 . . 111.7(6)
N1 C1 H11 . . 109.3
C2 C1 H11 . . 109.3
N1 C1 H12 . . 109.3
C2 C1 H12 . . 109.3
H11 C1 H12 . . 107.9
O1 C2 C1 . . 112.7(6)
O1 C2 H21 . . 109.1
C1 C2 H21 . . 109.1
O1 C2 H22 . . 109.1
C1 C2 H22 . . 109.1
H21 C2 H22 . . 107.8
C21 O2 H2 . . 109.5
O3 N11 C11 . . 108.5(5)
O3 N11 C11 . 3_565 108.5(5)
C11 N11 C11 . 3_565 110.4(4)
O3 N11 C11 . 2_665 108.5(5)
C11 N11 C11 . 2_665 110.4(4)
C11 N11 C11 3_565 2_665 110.4(4)
N11 C11 C21 . . 116.1(5)
N11 C11 H111 . . 108.3
C21 C11 H111 . . 108.3
N11 C11 H112 . . 108.3
C21 C11 H112 . . 108.3
H111 C11 H112 . . 107.4
O2 C21 C11 . . 109.5(6)
O2 C21 H211 . . 109.8
C11 C21 H211 . . 109.8
O2 C21 H212 . . 109.8
C11 C21 H212 . . 109.8
H211 C21 H212 . . 108.2

loop_
_geom_bond_atom_site_label_1
_geom_bond_atom_site_label_2
_geom_bond_site_symmetry_2
_geom_bond_distance
_geom_bond_publ_flag
O1 C2 . 1.441(8) ?
O1 H1 . 0.8400 ?
N1 C1 2_665 1.482(7) ?
N1 C1 3_565 1.482(7) ?
N1 C1 . 1.482(7) ?
C1 C2 . 1.502(10) ?
C1 H11 . 0.9900 ?
C1 H12 . 0.9900 ?
C2 H21 . 0.9900 ?
C2 H22 . 0.9900 ?
O2 C21 . 1.426(8) ?
O2 H2 . 0.8400 ?
O3 N11 . 1.422(12) ?
N11 C11 . 1.508(6) ?
N11 C11 3_565 1.508(6) ?
N11 C11 2_665 1.508(6) ?
C11 C21 . 1.516(9) ?
C11 H111 . 0.9900 ?
C11 H112 . 0.9900 ?
C21 H211 . 0.9900 ?
C21 H212 . 0.9900 ?

loop_
_geom_torsion_atom_site_label_1
_geom_torsion_atom_site_label_2
_geom_torsion_atom_site_label_3
_geom_torsion_atom_site_label_4
_geom_torsion_site_symmetry_1
_geom_torsion
C1 N1 C1 C2 2_665 -152.7(6)
C1 N1 C1 C2 3_565 81.1(10)
N1 C1 C2 O1 . 64.5(7)
O3 N11 C11 C21 . -70.0(6)
C11 N11 C11 C21 3_565 171.2(5)
C11 N11 C11 C21 2_665 48.8(11)
N11 C11 C21 O2 . -83.3(8)
